data_1506627
loop_
_publ_author_name
'Andrus, Merritt B.'
'Liu, Jing'
'Ye, Zhifeng'
'Cannon, John F.'

_publ_section_title
;
 Asymmetric glycolate aldol reactions using cinchonium phase-transfer
 catalysts.
;
_journal_issue 18
_journal_name_full 'Organic letters'
_journal_page_first 3861
_journal_page_last 3864
_journal_paper_doi 10.1021/ol051096a
_journal_volume 7
_journal_year 2005
_chemical_formula_sum 'C28 H26 O6'
_chemical_formula_weight 458.49
_chemical_name_systematic
;

 ?

;
_space_group_IT_number 14
_symmetry_cell_setting monoclinic
_symmetry_space_group_name_Hall '-P 2ybc'
_symmetry_space_group_name_H-M 'P 1 21/c 1'
_atom_sites_solution_hydrogens geom
_atom_sites_solution_primary direct
_atom_sites_solution_secondary difmap
_audit_creation_method SHELXL-97
_cell_angle_alpha 90.00
_cell_angle_beta 109.518(2)
_cell_angle_gamma 90.00
_cell_formula_units_Z 4
_cell_length_a 12.2933(4)
_cell_length_b 12.9966(4)
_cell_length_c 15.9109(6)
_cell_measurement_reflns_used 9174
_cell_measurement_temperature 296(2)
_cell_measurement_theta_max 68.89
_cell_measurement_theta_min 3.97
_cell_volume 2396.02(14)
_computing_cell_refinement 'Bruker SMART'
_computing_data_collection 'Bruker SMART'
_computing_data_reduction 'Bruker SAINT'
_computing_molecular_graphics 'Bruker SHELXTL'
_computing_publication_material 'Bruker SHELXTL'
_computing_structure_refinement 'SHELXL-97 (Sheldrick, 1997)'
_computing_structure_solution 'SHELXS-97 (Sheldrick, 1990)'
_diffrn_ambient_temperature 296(2)
_diffrn_measured_fraction_theta_full 0.985
_diffrn_measured_fraction_theta_max 0.986
_diffrn_measurement_device_type 'Bruker Nonius Apex II CCD area detector'
_diffrn_measurement_method 'phi and omega scans'
_diffrn_radiation_monochromator 'Montel 200 mirrors'
_diffrn_radiation_source 'Bruker Nonius FR591 rotating anode'
_diffrn_radiation_type CuK\a
_diffrn_radiation_wavelength 1.54178
_diffrn_reflns_av_R_equivalents 0.0238
_diffrn_reflns_av_sigmaI/netI 0.0228
_diffrn_reflns_limit_h_max 14
_diffrn_reflns_limit_h_min -14
_diffrn_reflns_limit_k_max 15
_diffrn_reflns_limit_k_min -15
_diffrn_reflns_limit_l_max 18
_diffrn_reflns_limit_l_min -19
_diffrn_reflns_number 15952
_diffrn_reflns_theta_full 67.49
_diffrn_reflns_theta_max 67.49
_diffrn_reflns_theta_min 3.81
_exptl_absorpt_coefficient_mu 0.728
_exptl_absorpt_correction_T_max 0.8802
_exptl_absorpt_correction_T_min 0.8113
_exptl_absorpt_correction_type multi-scan
_exptl_absorpt_process_details '(SADABS; Sheldrick, 2003)'
_exptl_crystal_colour colorless
_exptl_crystal_density_diffrn 1.271
_exptl_crystal_density_method 'not measured'
_exptl_crystal_description PLATE
_exptl_crystal_F_000 968
_exptl_crystal_size_max 0.30
_exptl_crystal_size_mid 0.26
_exptl_crystal_size_min 0.18
_refine_diff_density_max 0.197
_refine_diff_density_min -0.262
_refine_diff_density_rms 0.082
_refine_ls_extinction_method none
_refine_ls_goodness_of_fit_ref 1.063
_refine_ls_hydrogen_treatment constr
_refine_ls_matrix_type full
_refine_ls_number_parameters 310
_refine_ls_number_reflns 4260
_refine_ls_number_restraints 0
_refine_ls_restrained_S_all 1.063
_refine_ls_R_factor_all 0.0454
_refine_ls_R_factor_gt 0.0410
_refine_ls_shift/su_max 0.001
_refine_ls_shift/su_mean 0.000
_refine_ls_structure_factor_coef Fsqd
_refine_ls_weighting_details 'calc w=1/[\s^2^(Fo^2^)+(0.0695P)^2^+0.4752P] where P=(Fo^2^+2Fc^2^)/3'
_refine_ls_weighting_scheme calc
_refine_ls_wR_factor_gt 0.1198
_refine_ls_wR_factor_ref 0.1225
_reflns_number_gt 3971
_reflns_number_total 4260
_reflns_threshold_expression >2sigma(I)
_cod_data_source_file ol051096asi20050512_053955.cif
_cod_data_source_block JL3R
_cod_depositor_comments
;
The following automatic conversions were performed:

'_symmetry_cell_setting' value 'Monoclinic' changed to 'monoclinic'
according to /home/saulius/struct/CIF-dictionaries/cif_core.dic
dictionary named 'cif_core.dic' version 2.4.1 from 2010-06-29.

Automatic conversion script
Id: cif_fix_values 1715 2011-07-08 13:25:40Z adriana 
;
_cod_original_sg_symbol_H-M P2(1)/c
_cod_database_code 1506627

loop_
_symmetry_equiv_pos_as_xyz
'x, y, z'
'-x, y+1/2, -z+1/2'
'-x, -y, -z'
'x, -y-1/2, z-1/2'

loop_
_atom_site_label
_atom_site_type_symbol
_atom_site_fract_x
_atom_site_fract_y
_atom_site_fract_z
_atom_site_U_iso_or_equiv
_atom_site_adp_type
_atom_site_occupancy
_atom_site_symmetry_multiplicity
_atom_site_calc_flag
_atom_site_refinement_flags
C1 C 0.24849(11) 1.09496(10) 0.00218(8) 0.0415(3) Uani 1 1 d .
C2 C 0.22685(12) 1.19649(10) -0.02689(9) 0.0435(3) Uani 1 1 d .
H2 H 0.1807 1.2377 -0.0048 0.052 Uiso 1 1 calc R
C3 C 0.27277(13) 1.23659(11) -0.08783(9) 0.0486(3) Uani 1 1 d .
C4 C 0.34120(15) 1.17513(14) -0.12065(11) 0.0617(4) Uani 1 1 d .
H4 H 0.3740 1.2022 -0.1608 0.074 Uiso 1 1 calc R
C5 C 0.36098(17) 1.07428(14) -0.09426(12) 0.0679(5) Uani 1 1 d .
H5 H 0.4056 1.0332 -0.1179 0.082 Uiso 1 1 calc R
C6 C 0.31535(15) 1.03289(12) -0.03293(10) 0.0553(4) Uani 1 1 d .
C7 C 0.17913(18) 1.39871(13) -0.09262(14) 0.0702(5) Uani 1 1 d .
H7A H 0.1049 1.3661 -0.1093 0.105 Uiso 1 1 calc R
H7B H 0.1719 1.4644 -0.1215 0.105 Uiso 1 1 calc R
H7C H 0.2083 1.4081 -0.0291 0.105 Uiso 1 1 calc R
C8 C 0.3533(3) 0.85787(17) -0.06038(18) 0.1044(9) Uani 1 1 d .
H8A H 0.2976 0.8647 -0.1191 0.157 Uiso 1 1 calc R
H8B H 0.3466 0.7909 -0.0371 0.157 Uiso 1 1 calc R
H8C H 0.4295 0.8664 -0.0633 0.157 Uiso 1 1 calc R
C9 C 0.19313(11) 1.05925(10) 0.06779(8) 0.0394(3) Uani 1 1 d .
C10 C 0.25939(11) 0.98667(9) 0.14300(8) 0.0368(3) Uani 1 1 d .
H10 H 0.2817 0.9247 0.1177 0.044 Uiso 1 1 calc R
C11 C 0.36834(11) 1.04185(10) 0.20336(9) 0.0409(3) Uani 1 1 d .
H11 H 0.4170 1.0565 0.1670 0.049 Uiso 1 1 calc R
C12 C 0.43639(11) 0.97451(11) 0.27863(9) 0.0426(3) Uani 1 1 d .
C13 C 0.44579(14) 0.96658(13) 0.36463(10) 0.0567(4) Uani 1 1 d .
H13 H 0.4106 1.0084 0.3955 0.068 Uiso 1 1 calc R
C14 C 0.52024(14) 0.88148(14) 0.39974(11) 0.0623(4) Uani 1 1 d .
H14 H 0.5430 0.8570 0.4580 0.075 Uiso 1 1 calc R
C15 C 0.55059(15) 0.84429(14) 0.33393(12) 0.0648(4) Uani 1 1 d .
H15 H 0.5990 0.7880 0.3385 0.078 Uiso 1 1 calc R
C16 C 0.10725(11) 0.88118(10) 0.15627(8) 0.0392(3) Uani 1 1 d .
H16 H 0.0580 0.9072 0.0982 0.047 Uiso 1 1 calc R
C17 C 0.16318(11) 0.78271(10) 0.14064(9) 0.0433(3) Uani 1 1 d .
C18 C 0.26395(13) 0.74549(12) 0.20261(11) 0.0548(4) Uani 1 1 d .
H18 H 0.2958 0.7792 0.2569 0.066 Uiso 1 1 calc R
C19 C 0.31720(15) 0.65944(14) 0.18461(14) 0.0699(5) Uani 1 1 d .
H19 H 0.3853 0.6359 0.2264 0.084 Uiso 1 1 calc R
C20 C 0.27048(18) 0.60795(15) 0.10522(16) 0.0778(6) Uani 1 1 d .
H20 H 0.3066 0.5496 0.0933 0.093 Uiso 1 1 calc R
C21 C 0.16988(18) 0.64342(16) 0.04359(15) 0.0791(6) Uani 1 1 d .
H21 H 0.1374 0.6083 -0.0099 0.095 Uiso 1 1 calc R
C22 C 0.11695(14) 0.73081(13) 0.06071(11) 0.0590(4) Uani 1 1 d .
H22 H 0.0498 0.7549 0.0182 0.071 Uiso 1 1 calc R
C23 C 0.03451(11) 0.87302(11) 0.21610(9) 0.0441(3) Uani 1 1 d .
C24 C -0.02641(14) 0.95907(14) 0.22607(13) 0.0624(4) Uani 1 1 d .
H24 H -0.0214 1.0195 0.1962 0.075 Uiso 1 1 calc R
C25 C -0.09433(17) 0.95647(19) 0.27950(15) 0.0820(6) Uani 1 1 d .
H25 H -0.1338 1.0152 0.2863 0.098 Uiso 1 1 calc R
C26 C -0.10393(18) 0.8671(2) 0.32282(14) 0.0858(7) Uani 1 1 d .
H26 H -0.1497 0.8654 0.3590 0.103 Uiso 1 1 calc R
C27 C -0.04633(18) 0.78146(19) 0.31261(13) 0.0785(6) Uani 1 1 d .
H27 H -0.0540 0.7207 0.3410 0.094 Uiso 1 1 calc R
C28 C 0.02396(15) 0.78369(14) 0.26011(11) 0.0600(4) Uani 1 1 d .
H28 H 0.0641 0.7249 0.2545 0.072 Uiso 1 1 calc R
O1 O 0.25615(11) 1.33614(8) -0.11900(8) 0.0624(3) Uani 1 1 d .
O2 O 0.33310(16) 0.93308(10) -0.00461(10) 0.0894(5) Uani 1 1 d .
O3 O 0.09933(9) 1.09244(8) 0.06387(7) 0.0530(3) Uani 1 1 d .
O4 O 0.34056(9) 1.13715(7) 0.23379(7) 0.0510(3) Uani 1 1 d .
H4A H 0.3000 1.1272 0.2647 0.076 Uiso 1 1 calc R
O5 O 0.50079(10) 0.90029(9) 0.25758(7) 0.0590(3) Uani 1 1 d .
O6 O 0.19342(7) 0.95879(7) 0.19684(5) 0.0391(2) Uani 1 1 d .

loop_
_atom_site_aniso_label
_atom_site_aniso_U_11
_atom_site_aniso_U_22
_atom_site_aniso_U_33
_atom_site_aniso_U_23
_atom_site_aniso_U_13
_atom_site_aniso_U_12
C1 0.0470(7) 0.0429(7) 0.0342(6) 0.0019(5) 0.0129(5) 0.0029(5)
C2 0.0482(7) 0.0418(7) 0.0393(7) 0.0000(5) 0.0131(5) 0.0015(6)
C3 0.0568(8) 0.0457(7) 0.0407(7) 0.0059(6) 0.0130(6) -0.0033(6)
C4 0.0744(10) 0.0687(10) 0.0520(8) 0.0141(7) 0.0344(8) 0.0062(8)
C5 0.0882(12) 0.0710(11) 0.0605(10) 0.0129(8) 0.0460(9) 0.0250(10)
C6 0.0742(10) 0.0515(8) 0.0475(8) 0.0096(6) 0.0300(7) 0.0167(7)
C7 0.0855(12) 0.0479(9) 0.0774(11) 0.0119(8) 0.0274(10) 0.0082(8)
C8 0.171(3) 0.0616(12) 0.0998(17) -0.0029(11) 0.0700(18) 0.0235(14)
C9 0.0457(7) 0.0348(6) 0.0385(6) -0.0015(5) 0.0151(5) 0.0018(5)
C10 0.0421(6) 0.0350(6) 0.0349(6) 0.0003(5) 0.0153(5) 0.0001(5)
C11 0.0441(7) 0.0410(7) 0.0403(6) -0.0008(5) 0.0176(5) -0.0031(5)
C12 0.0374(6) 0.0450(7) 0.0442(7) -0.0030(6) 0.0121(5) -0.0016(5)
C13 0.0590(9) 0.0660(10) 0.0423(8) -0.0007(7) 0.0134(7) 0.0091(7)
C14 0.0595(9) 0.0663(10) 0.0496(8) 0.0101(7) 0.0029(7) 0.0022(8)
C15 0.0592(9) 0.0557(9) 0.0698(11) 0.0047(8) 0.0086(8) 0.0128(7)
C16 0.0394(6) 0.0367(6) 0.0380(6) 0.0011(5) 0.0083(5) -0.0026(5)
C17 0.0434(7) 0.0377(7) 0.0479(7) 0.0013(5) 0.0139(6) -0.0024(5)
C18 0.0526(8) 0.0451(8) 0.0578(9) 0.0033(6) 0.0067(7) 0.0024(6)
C19 0.0564(9) 0.0540(9) 0.0897(13) 0.0072(9) 0.0118(9) 0.0129(8)
C20 0.0743(12) 0.0556(10) 0.1039(15) -0.0132(10) 0.0303(11) 0.0148(9)
C21 0.0808(12) 0.0682(12) 0.0802(13) -0.0288(10) 0.0161(10) 0.0104(9)
C22 0.0549(8) 0.0555(9) 0.0584(9) -0.0117(7) 0.0080(7) 0.0052(7)
C23 0.0382(6) 0.0492(8) 0.0420(7) -0.0010(6) 0.0092(5) -0.0069(6)
C24 0.0555(9) 0.0609(10) 0.0783(11) 0.0006(8) 0.0323(8) 0.0002(7)
C25 0.0666(11) 0.0968(15) 0.0975(15) -0.0113(12) 0.0472(11) 0.0012(10)
C26 0.0669(11) 0.131(2) 0.0714(12) -0.0050(13) 0.0389(10) -0.0189(12)
C27 0.0777(12) 0.0978(15) 0.0645(11) 0.0163(10) 0.0297(10) -0.0192(11)
C28 0.0632(9) 0.0615(10) 0.0555(9) 0.0100(7) 0.0202(7) -0.0072(8)
O1 0.0833(8) 0.0465(6) 0.0620(7) 0.0130(5) 0.0304(6) -0.0003(5)
O2 0.1596(14) 0.0571(7) 0.0832(9) 0.0225(6) 0.0827(10) 0.0467(8)
O3 0.0513(6) 0.0539(6) 0.0583(6) 0.0120(5) 0.0244(5) 0.0141(5)
O4 0.0654(6) 0.0366(5) 0.0524(6) -0.0047(4) 0.0216(5) -0.0044(4)
O5 0.0615(6) 0.0599(7) 0.0567(6) 0.0001(5) 0.0212(5) 0.0156(5)
O6 0.0432(5) 0.0396(5) 0.0359(4) -0.0023(3) 0.0151(4) -0.0068(4)

loop_
_atom_type_symbol
_atom_type_description
_atom_type_scat_dispersion_real
_atom_type_scat_dispersion_imag
_atom_type_scat_source
C C 0.0181 0.0091 'International Tables Vol C Tables 4.2.6.8 and 6.1.1.4'
H H 0.0000 0.0000 'International Tables Vol C Tables 4.2.6.8 and 6.1.1.4'
O O 0.0492 0.0322 'International Tables Vol C Tables 4.2.6.8 and 6.1.1.4'

loop_
_geom_angle_atom_site_label_1
_geom_angle_atom_site_label_2
_geom_angle_atom_site_label_3
_geom_angle
C2 C1 C6 119.16(12)
C2 C1 C9 116.34(12)
C6 C1 C9 124.46(12)
C3 C2 C1 120.94(13)
C3 C2 H2 119.5
C1 C2 H2 119.5
O1 C3 C2 124.28(14)
O1 C3 C4 116.27(13)
C2 C3 C4 119.45(14)
C5 C4 C3 120.25(14)
C5 C4 H4 119.9
C3 C4 H4 119.9
C4 C5 C6 120.92(15)
C4 C5 H5 119.5
C6 C5 H5 119.5
O2 C6 C5 122.88(14)
O2 C6 C1 117.87(13)
C5 C6 C1 119.25(14)
O1 C7 H7A 109.5
O1 C7 H7B 109.5
H7A C7 H7B 109.5
O1 C7 H7C 109.5
H7A C7 H7C 109.5
H7B C7 H7C 109.5
O2 C8 H8A 109.5
O2 C8 H8B 109.5
H8A C8 H8B 109.5
O2 C8 H8C 109.5
H8A C8 H8C 109.5
H8B C8 H8C 109.5
O3 C9 C1 119.97(12)
O3 C9 C10 120.57(11)
C1 C9 C10 119.32(11)
O6 C10 C9 111.73(10)
O6 C10 C11 107.33(10)
C9 C10 C11 109.02(10)
O6 C10 H10 109.6
C9 C10 H10 109.6
C11 C10 H10 109.6
O4 C11 C12 111.94(11)
O4 C11 C10 111.26(11)
C12 C11 C10 111.39(11)
O4 C11 H11 107.3
C12 C11 H11 107.3
C10 C11 H11 107.3
C13 C12 O5 109.81(13)
C13 C12 C11 134.35(13)
O5 C12 C11 115.76(12)
C12 C13 C14 106.59(14)
C12 C13 H13 126.7
C14 C13 H13 126.7
C15 C14 C13 106.79(15)
C15 C14 H14 126.6
C13 C14 H14 126.6
C14 C15 O5 110.40(15)
C14 C15 H15 124.8
O5 C15 H15 124.8
O6 C16 C23 105.45(10)
O6 C16 C17 110.95(10)
C23 C16 C17 116.18(11)
O6 C16 H16 108.0
C23 C16 H16 108.0
C17 C16 H16 108.0
C22 C17 C18 118.59(14)
C22 C17 C16 119.62(12)
C18 C17 C16 121.69(13)
C19 C18 C17 120.68(15)
C19 C18 H18 119.7
C17 C18 H18 119.7
C18 C19 C20 120.41(16)
C18 C19 H19 119.8
C20 C19 H19 119.8
C21 C20 C19 119.48(17)
C21 C20 H20 120.3
C19 C20 H20 120.3
C20 C21 C22 120.37(18)
C20 C21 H21 119.8
C22 C21 H21 119.8
C21 C22 C17 120.44(16)
C21 C22 H22 119.8
C17 C22 H22 119.8
C28 C23 C24 118.29(14)
C28 C23 C16 123.54(14)
C24 C23 C16 118.16(13)
C25 C24 C23 120.93(18)
C25 C24 H24 119.5
C23 C24 H24 119.5
C24 C25 C26 120.1(2)
C24 C25 H25 120.0
C26 C25 H25 120.0
C27 C26 C25 119.78(18)
C27 C26 H26 120.1
C25 C26 H26 120.1
C26 C27 C28 120.60(19)
C26 C27 H27 119.7
C28 C27 H27 119.7
C23 C28 C27 120.28(18)
C23 C28 H28 119.9
C27 C28 H28 119.9
C3 O1 C7 117.85(12)
C6 O2 C8 119.83(15)
C11 O4 H4A 109.5
C12 O5 C15 106.41(12)
C10 O6 C16 113.05(9)

loop_
_geom_bond_atom_site_label_1
_geom_bond_atom_site_label_2
_geom_bond_distance
C1 C2 1.3942(19)
C1 C6 1.395(2)
C1 C9 1.4976(18)
C2 C3 1.3770(19)
C2 H2 0.9300
C3 O1 1.3762(18)
C3 C4 1.383(2)
C4 C5 1.373(2)
C4 H4 0.9300
C5 C6 1.386(2)
C5 H5 0.9300
C6 O2 1.3666(19)
C7 O1 1.414(2)
C7 H7A 0.9600
C7 H7B 0.9600
C7 H7C 0.9600
C8 O2 1.397(2)
C8 H8A 0.9600
C8 H8B 0.9600
C8 H8C 0.9600
C9 O3 1.2130(16)
C9 C10 1.5278(17)
C10 O6 1.4095(14)
C10 C11 1.5398(18)
C10 H10 0.9800
C11 O4 1.4126(16)
C11 C12 1.4936(19)
C11 H11 0.9800
C12 C13 1.338(2)
C12 O5 1.3589(17)
C13 C14 1.425(2)
C13 H13 0.9300
C14 C15 1.315(3)
C14 H14 0.9300
C15 O5 1.372(2)
C15 H15 0.9300
C16 O6 1.4489(15)
C16 C23 1.5119(19)
C16 C17 1.5122(18)
C16 H16 0.9800
C17 C22 1.383(2)
C17 C18 1.387(2)
C18 C19 1.374(2)
C18 H18 0.9300
C19 C20 1.374(3)
C19 H19 0.9300
C20 C21 1.376(3)
C20 H20 0.9300
C21 C22 1.381(2)
C21 H21 0.9300
C22 H22 0.9300
C23 C28 1.384(2)
C23 C24 1.384(2)
C24 C25 1.377(2)
C24 H24 0.9300
C25 C26 1.376(3)
C25 H25 0.9300
C26 C27 1.358(3)
C26 H26 0.9300
C27 C28 1.388(3)
C27 H27 0.9300
C28 H28 0.9300
O4 H4A 0.8200

loop_
_geom_hbond_atom_site_label_D
_geom_hbond_atom_site_label_H
_geom_hbond_atom_site_label_A
_geom_hbond_distance_DH
_geom_hbond_distance_HA
_geom_hbond_distance_DA
_geom_hbond_angle_DHA
_geom_hbond_site_symmetry_A
O4 H4A O1 0.82 2.15 2.8822(15) 149.5 4_586
